data_8103301
loop_
_publ_author_name
'Wen-Kui Dong'
'Sen-Hua Liu'
'Shou-Ting Zhang'
'Li Wang'
'Yu-Jie Zhang'
'Xiong-Hou Gao'

_publ_contact_author
;
   Wen-Kui Dong
;
_publ_section_title
;
 Crystal structure of bis(2-hydroxy-3-ethoxybenzaldehyde)
 O,O'-(butane-1,4-diyl)dioxime, C22H28N2O6
;
_journal_issue 1
_journal_name_full 'Zeitschrift f\"ur Kristallographie - New Crystal Structures'
_journal_page_first 15
_journal_volume 227
_journal_year 2012
_chemical_formula_moiety 'C22 H28 N2 O6'
_chemical_formula_sum 'C22 H28 N2 O6'
_chemical_formula_weight 416.46
_space_group_IT_number 14
_symmetry_cell_setting monoclinic
_symmetry_space_group_name_Hall '-P 2yn'
_symmetry_space_group_name_H-M 'P 1 21/n 1'
_atom_sites_solution_hydrogens geom
_atom_sites_solution_primary direct
_atom_sites_solution_secondary difmap
_audit_creation_method SHELXL-97
_cell_angle_alpha 90.00
_cell_angle_beta 93.9140(10)
_cell_angle_gamma 90.00
_cell_formula_units_Z 2
_cell_length_a 4.6719(5)
_cell_length_b 18.0917(17)
_cell_length_c 12.4084(11)
_cell_measurement_reflns_used 899
_cell_measurement_temperature 298(2)
_cell_measurement_theta_max 26.193
_cell_measurement_theta_min 2.252
_cell_volume 1046.34(18)
_computing_cell_refinement 'Bruker SMART(Siemens, 1996)'
_computing_data_collection 'Bruker SMART (Siemens, 1996)'
_computing_data_reduction 'Bruker SAINT (Siemens, 1996)'
_computing_molecular_graphics 'Bruker SHELXTL (Sheldrick, 2008)'
_computing_publication_material 'Bruker SHELXTL (Sheldrick, 2008)'
_computing_structure_refinement 'SHELXL-97 (Sheldrick, 2008)'
_computing_structure_solution 'SHELXS-97 (Sheldrick, 2008)'
_diffrn_ambient_temperature 298(2)
_diffrn_measured_fraction_theta_full 0.999
_diffrn_measured_fraction_theta_max 0.999
_diffrn_measurement_device_type 'smart 1000 CCD area detector'
_diffrn_measurement_method 'phi and omega scans'
_diffrn_radiation_monochromator graphite
_diffrn_radiation_source 'fine-focus sealed tube'
_diffrn_radiation_type MoK\a
_diffrn_radiation_wavelength 0.71073
_diffrn_reflns_av_R_equivalents 0.0548
_diffrn_reflns_av_sigmaI/netI 0.0624
_diffrn_reflns_limit_h_max 5
_diffrn_reflns_limit_h_min -5
_diffrn_reflns_limit_k_max 21
_diffrn_reflns_limit_k_min -20
_diffrn_reflns_limit_l_max 14
_diffrn_reflns_limit_l_min -14
_diffrn_reflns_number 5249
_diffrn_reflns_theta_full 25.02
_diffrn_reflns_theta_max 25.02
_diffrn_reflns_theta_min 2.25
_exptl_absorpt_coefficient_mu 0.096
_exptl_absorpt_correction_T_max 0.9904
_exptl_absorpt_correction_T_min 0.9597
_exptl_absorpt_correction_type multi-scan
_exptl_absorpt_process_details 'sadabs (Sheldrick, 1996)'
_exptl_crystal_colour colorless
_exptl_crystal_density_diffrn 1.322
_exptl_crystal_density_method 'not measured'
_exptl_crystal_description needle-like
_exptl_crystal_F_000 444
_exptl_crystal_size_max 0.43
_exptl_crystal_size_mid 0.13
_exptl_crystal_size_min 0.10
_refine_diff_density_max 0.133
_refine_diff_density_min -0.138
_refine_diff_density_rms 0.035
_refine_ls_extinction_method none
_refine_ls_goodness_of_fit_ref 1.022
_refine_ls_hydrogen_treatment constr
_refine_ls_matrix_type full
_refine_ls_number_parameters 137
_refine_ls_number_reflns 1847
_refine_ls_number_restraints 0
_refine_ls_restrained_S_all 1.022
_refine_ls_R_factor_all 0.0896
_refine_ls_R_factor_gt 0.0440
_refine_ls_shift/su_max 0.000
_refine_ls_shift/su_mean 0.000
_refine_ls_structure_factor_coef Fsqd
_refine_ls_weighting_details 'calc w=1/[\s^2^(Fo^2^)+(0.0205P)^2^+0.0000P] where P=(Fo^2^+2Fc^2^)/3'
_refine_ls_weighting_scheme calc
_refine_ls_wR_factor_gt 0.0776
_refine_ls_wR_factor_ref 0.0864
_reflns_number_gt 1019
_reflns_number_total 1847
_reflns_threshold_expression >2sigma(I)
_cod_data_source_file 1267-3645.cff
_cod_data_source_block global
_cod_depositor_comments
;
The following automatic conversions were performed:

'_symmetry_cell_setting' value 'Monoclinic' changed to 'monoclinic'
according to /home/saulius/struct/CIF-dictionaries/cif_core.dic
dictionary named 'cif_core.dic' version 2.4.1 from 2010-06-29.

Automatic conversion script
Id: cif_fix_values 1715 2011-07-08 13:25:40Z adriana 
;
_cod_original_sg_symbol_H-M P2(1)/n
_cod_database_code 8103301

loop_
_symmetry_equiv_pos_as_xyz
'x, y, z'
'-x+1/2, y+1/2, -z+1/2'
'-x, -y, -z'
'x-1/2, -y-1/2, z-1/2'

loop_
_atom_site_label
_atom_site_type_symbol
_atom_site_fract_x
_atom_site_fract_y
_atom_site_fract_z
_atom_site_U_iso_or_equiv
_atom_site_adp_type
_atom_site_occupancy
_atom_site_symmetry_multiplicity
_atom_site_calc_flag
_atom_site_refinement_flags
N1 N 0.5856(4) 0.32014(8) 0.53137(14) 0.0482(5) Uani 1 1 d .
O1 O 0.7795(3) 0.37791(7) 0.55476(11) 0.0555(4) Uani 1 1 d .
O2 O 0.2814(3) 0.22309(7) 0.41743(10) 0.0599(5) Uani 1 1 d .
H2 H 0.3996 0.2563 0.4271 0.090 Uiso 1 1 calc R
O3 O -0.0917(3) 0.11847(8) 0.41087(11) 0.0622(5) Uani 1 1 d .
C1 C 0.8939(5) 0.40123(10) 0.45648(16) 0.0525(6) Uani 1 1 d .
H1A H 0.7396 0.4144 0.4037 0.063 Uiso 1 1 calc R
H1B H 1.0047 0.3616 0.4269 0.063 Uiso 1 1 calc R
C2 C 1.0813(4) 0.46675(9) 0.48178(16) 0.0491(6) Uani 1 1 d .
H2A H 1.1790 0.4799 0.4180 0.059 Uiso 1 1 calc R
H2B H 1.2263 0.4534 0.5381 0.059 Uiso 1 1 calc R
C3 C 0.4806(5) 0.29582(10) 0.61643(17) 0.0478(6) Uani 1 1 d .
H3 H 0.5395 0.3160 0.6832 0.057 Uiso 1 1 calc R
C4 C 0.2708(4) 0.23713(10) 0.61015(16) 0.0416(5) Uani 1 1 d .
C5 C 0.1798(4) 0.20367(10) 0.51351(16) 0.0421(5) Uani 1 1 d .
C6 C -0.0232(5) 0.14707(10) 0.50987(17) 0.0462(6) Uani 1 1 d .
C7 C -0.1347(5) 0.12533(11) 0.60424(17) 0.0533(6) Uani 1 1 d .
H7 H -0.2704 0.0877 0.6032 0.064 Uiso 1 1 calc R
C8 C -0.0471(5) 0.15888(12) 0.70044(18) 0.0576(7) Uani 1 1 d .
H8 H -0.1252 0.1439 0.7639 0.069 Uiso 1 1 calc R
C9 C 0.1526(5) 0.21366(11) 0.70368(16) 0.0536(6) Uani 1 1 d .
H9 H 0.2105 0.2356 0.7694 0.064 Uiso 1 1 calc R
C10 C -0.3046(5) 0.06247(11) 0.40199(18) 0.0632(7) Uani 1 1 d .
H10A H -0.4834 0.0807 0.4273 0.076 Uiso 1 1 calc R
H10B H -0.2436 0.0199 0.4451 0.076 Uiso 1 1 calc R
C11 C -0.3437(6) 0.04196(13) 0.2866(2) 0.0945(9) Uani 1 1 d .
H11A H -0.4264 0.0828 0.2460 0.142 Uiso 1 1 calc R
H11B H -0.4691 0.0000 0.2785 0.142 Uiso 1 1 calc R
H11C H -0.1611 0.0298 0.2602 0.142 Uiso 1 1 calc R

loop_
_atom_site_aniso_label
_atom_site_aniso_U_11
_atom_site_aniso_U_22
_atom_site_aniso_U_33
_atom_site_aniso_U_23
_atom_site_aniso_U_13
_atom_site_aniso_U_12
N1 0.0459(12) 0.0364(10) 0.0623(12) 0.0017(8) 0.0024(10) -0.0065(9)
O1 0.0637(11) 0.0441(8) 0.0587(10) 0.0009(7) 0.0044(8) -0.0162(8)
O2 0.0700(12) 0.0590(9) 0.0524(10) 0.0009(7) 0.0157(8) -0.0169(8)
O3 0.0654(12) 0.0644(10) 0.0576(10) -0.0106(8) 0.0100(8) -0.0231(9)
C1 0.0566(16) 0.0460(12) 0.0553(14) 0.0013(10) 0.0069(12) -0.0061(12)
C2 0.0454(16) 0.0399(12) 0.0621(14) 0.0044(11) 0.0045(11) -0.0019(11)
C3 0.0500(16) 0.0398(12) 0.0535(14) -0.0007(10) 0.0037(11) 0.0028(12)
C4 0.0393(14) 0.0375(12) 0.0481(14) 0.0031(10) 0.0038(11) 0.0039(11)
C5 0.0433(15) 0.0389(11) 0.0452(13) 0.0061(10) 0.0102(11) 0.0004(11)
C6 0.0452(15) 0.0424(12) 0.0514(14) 0.0012(11) 0.0063(11) -0.0012(11)
C7 0.0528(17) 0.0464(13) 0.0620(16) 0.0072(12) 0.0125(13) -0.0069(12)
C8 0.0640(18) 0.0611(14) 0.0492(15) 0.0070(12) 0.0142(12) -0.0065(14)
C9 0.0582(17) 0.0557(14) 0.0474(14) 0.0019(11) 0.0080(12) 0.0022(13)
C10 0.0623(18) 0.0530(14) 0.0739(18) -0.0056(12) 0.0015(13) -0.0141(14)
C11 0.118(3) 0.091(2) 0.0729(19) -0.0108(15) -0.0095(17) -0.0392(18)

loop_
_atom_type_symbol
_atom_type_description
_atom_type_scat_dispersion_real
_atom_type_scat_dispersion_imag
_atom_type_scat_source
C C 0.0033 0.0016 'International Tables Vol C Tables 4.2.6.8 and 6.1.1.4'
H H 0.0000 0.0000 'International Tables Vol C Tables 4.2.6.8 and 6.1.1.4'
N N 0.0061 0.0033 'International Tables Vol C Tables 4.2.6.8 and 6.1.1.4'
O O 0.0106 0.0060 'International Tables Vol C Tables 4.2.6.8 and 6.1.1.4'

loop_
_geom_angle_atom_site_label_1
_geom_angle_atom_site_label_2
_geom_angle_atom_site_label_3
_geom_angle
_geom_angle_site_symmetry_1
_geom_angle_site_symmetry_3
C3 N1 O1 111.52(17) . .
N1 O1 C1 108.54(14) . .
C5 O2 H2 109.5 . .
C6 O3 C10 117.73(16) . .
O1 C1 C2 107.63(16) . .
O1 C1 H1A 110.2 . .
C2 C1 H1A 110.2 . .
O1 C1 H1B 110.2 . .
C2 C1 H1B 110.2 . .
H1A C1 H1B 108.5 . .
C1 C2 C2 113.3(2) . 3_766
C1 C2 H2A 108.9 . .
C2 C2 H2A 108.9 3_766 .
C1 C2 H2B 108.9 . .
C2 C2 H2B 108.9 3_766 .
H2A C2 H2B 107.7 . .
N1 C3 C4 120.6(2) . .
N1 C3 H3 119.7 . .
C4 C3 H3 119.7 . .
C5 C4 C9 118.4(2) . .
C5 C4 C3 122.40(18) . .
C9 C4 C3 119.2(2) . .
O2 C5 C4 122.81(18) . .
O2 C5 C6 116.04(18) . .
C4 C5 C6 121.15(18) . .
O3 C6 C7 125.9(2) . .
O3 C6 C5 115.40(18) . .
C7 C6 C5 118.7(2) . .
C6 C7 C8 120.4(2) . .
C6 C7 H7 119.8 . .
C8 C7 H7 119.8 . .
C9 C8 C7 120.7(2) . .
C9 C8 H8 119.7 . .
C7 C8 H8 119.7 . .
C8 C9 C4 120.7(2) . .
C8 C9 H9 119.7 . .
C4 C9 H9 119.7 . .
O3 C10 C11 107.10(18) . .
O3 C10 H10A 110.3 . .
C11 C10 H10A 110.3 . .
O3 C10 H10B 110.3 . .
C11 C10 H10B 110.3 . .
H10A C10 H10B 108.5 . .
C10 C11 H11A 109.5 . .
C10 C11 H11B 109.5 . .
H11A C11 H11B 109.5 . .
C10 C11 H11C 109.5 . .
H11A C11 H11C 109.5 . .
H11B C11 H11C 109.5 . .

loop_
_geom_bond_atom_site_label_1
_geom_bond_atom_site_label_2
_geom_bond_distance
_geom_bond_site_symmetry_2
N1 C3 1.272(2) .
N1 O1 1.4007(18) .
O1 C1 1.428(2) .
O2 C5 1.3592(19) .
O2 H2 0.8200 .
O3 C6 1.351(2) .
O3 C10 1.419(2) .
C1 C2 1.494(2) .
C1 H1A 0.9700 .
C1 H1B 0.9700 .
C2 C2 1.509(3) 3_766
C2 H2A 0.9700 .
C2 H2B 0.9700 .
C3 C4 1.444(3) .
C3 H3 0.9300 .
C4 C5 1.384(3) .
C4 C9 1.385(2) .
C5 C6 1.394(3) .
C6 C7 1.371(2) .
C7 C8 1.376(3) .
C7 H7 0.9300 .
C8 C9 1.360(3) .
C8 H8 0.9300 .
C9 H9 0.9300 .
C10 C11 1.479(3) .
C10 H10A 0.9700 .
C10 H10B 0.9700 .
C11 H11A 0.9600 .
C11 H11B 0.9600 .
C11 H11C 0.9600 .

loop_
_geom_torsion_atom_site_label_1
_geom_torsion_atom_site_label_2
_geom_torsion_atom_site_label_3
_geom_torsion_atom_site_label_4
_geom_torsion
_geom_torsion_site_symmetry_4
C3 N1 O1 C1 178.60(17) .
N1 O1 C1 C2 175.44(14) .
O1 C1 C2 C2 -65.3(3) 3_766
O1 N1 C3 C4 178.66(15) .
N1 C3 C4 C5 1.5(3) .
N1 C3 C4 C9 -177.67(18) .
C9 C4 C5 O2 179.58(17) .
C3 C4 C5 O2 0.4(3) .
C9 C4 C5 C6 -0.8(3) .
C3 C4 C5 C6 180.00(18) .
C10 O3 C6 C7 2.2(3) .
C10 O3 C6 C5 -177.85(17) .
O2 C5 C6 O3 0.4(3) .
C4 C5 C6 O3 -179.30(17) .
O2 C5 C6 C7 -179.67(17) .
C4 C5 C6 C7 0.7(3) .
O3 C6 C7 C8 179.9(2) .
C5 C6 C7 C8 0.0(3) .
C6 C7 C8 C9 -0.5(3) .
C7 C8 C9 C4 0.4(3) .
C5 C4 C9 C8 0.3(3) .
C3 C4 C9 C8 179.50(18) .
C6 O3 C10 C11 178.81(19) .
